data_4514508
loop_
_publ_author_name
'Han, Lin'
'Pham, Tony'
'Zhuo, Mingjing'
'Forrest, Katherine A.'
'Suepaul, Shanelle'
'Space, Brian'
'Zaworotko, Michael J.'
'Shi, Wei'
'Chen, Yao'
'Cheng, Peng'
'Zhang, Zhenjie'

_publ_section_title
;
 Molecular Sieving and Direct Visualization of CO<sub>2</sub> in Binding
 Pockets of an Ultramicroporous Lanthanide Metal-Organic Framework
 Platform.
;
_journal_issue 26
_journal_name_full 'ACS applied materials &amp; interfaces'
_journal_page_first 23192
_journal_page_last 23197
_journal_paper_doi 10.1021/acsami.9b04619
_journal_volume 11
_journal_year 2019
_chemical_formula_moiety 'C12 H8 Lu N3 O9, C O2'
_chemical_formula_sum 'C13 H8 Lu N3 O11'
_chemical_formula_weight 557.19
_space_group_crystal_system monoclinic
_space_group_IT_number 14
_space_group_name_Hall '-P 2ybc'
_space_group_name_H-M_alt 'P 1 21/c 1'
_symmetry_space_group_name_Hall '-P 2ybc'
_symmetry_space_group_name_H-M 'P 1 21/c 1'
_atom_sites_solution_hydrogens geom
_atom_sites_solution_primary direct
_atom_sites_solution_secondary difmap
_audit_creation_date 2019-05-28
_audit_creation_method
;
Olex2 1.2
(compiled 2014.09.19 svn.r3010 for OlexSys, GUI svn.r4874)
;
_cell_angle_alpha 90.00
_cell_angle_beta 109.019(5)
_cell_angle_gamma 90.00
_cell_formula_units_Z 4
_cell_length_a 10.0313(4)
_cell_length_b 16.9997(6)
_cell_length_c 11.1179(6)
_cell_measurement_reflns_used 2636
_cell_measurement_temperature 120(2)
_cell_measurement_theta_max 28.4970
_cell_measurement_theta_min 3.3880
_cell_volume 1792.43(15)
_computing_molecular_graphics 'Olex2 (Dolomanov et al., 2009)'
_computing_publication_material 'Olex2 (Dolomanov et al., 2009)'
_computing_structure_refinement 'SHELXL-97 (Sheldrick, 1997)'
_computing_structure_solution 'SHELXS-97 (Sheldrick, 1990)'
_diffrn_ambient_temperature 120(2)
_diffrn_measured_fraction_theta_full 0.998
_diffrn_measured_fraction_theta_max 0.998
_diffrn_measurement_device_type 'SuperNova, Single source at offset/far, Eos'
_diffrn_radiation_monochromator graphite
_diffrn_radiation_type MoK\a
_diffrn_radiation_wavelength 0.71073
_diffrn_reflns_av_R_equivalents 0.0444
_diffrn_reflns_av_unetI/netI 0.0694
_diffrn_reflns_limit_h_max 11
_diffrn_reflns_limit_h_min -11
_diffrn_reflns_limit_k_max 20
_diffrn_reflns_limit_k_min -19
_diffrn_reflns_limit_l_max 7
_diffrn_reflns_limit_l_min -13
_diffrn_reflns_number 7009
_diffrn_reflns_theta_full 25.00
_diffrn_reflns_theta_max 25.00
_diffrn_reflns_theta_min 3.08
_diffrn_source 'fine-focus sealed tube'
_exptl_absorpt_coefficient_mu 5.573
_exptl_absorpt_correction_T_max 1.00000
_exptl_absorpt_correction_T_min 0.76870
_exptl_absorpt_correction_type multi-scan
_exptl_crystal_colour colorless
_exptl_crystal_density_diffrn 2.065
_exptl_crystal_density_method 'not measured'
_exptl_crystal_description 'clear light cube'
_exptl_crystal_F_000 1064
_exptl_crystal_size_max 0.4
_exptl_crystal_size_mid 0.35
_exptl_crystal_size_min 0.22
_refine_diff_density_max 1.334
_refine_diff_density_min -1.266
_refine_diff_density_rms 0.192
_refine_ls_extinction_method none
_refine_ls_goodness_of_fit_ref 1.063
_refine_ls_hydrogen_treatment mixed
_refine_ls_matrix_type full
_refine_ls_number_parameters 253
_refine_ls_number_reflns 3152
_refine_ls_number_restraints 390
_refine_ls_restrained_S_all 1.006
_refine_ls_R_factor_all 0.0548
_refine_ls_R_factor_gt 0.0365
_refine_ls_shift/su_max 0.001
_refine_ls_shift/su_mean 0.000
_refine_ls_structure_factor_coef Fsqd
_refine_ls_weighting_details 'calc w=1/[\s^2^(Fo^2^)+(0.0239P)^2^+2.2003P] where P=(Fo^2^+2Fc^2^)/3'
_refine_ls_weighting_scheme calc
_refine_ls_wR_factor_gt 0.0730
_refine_ls_wR_factor_ref 0.0843
_reflns_number_gt 2429
_reflns_number_total 3152
_reflns_threshold_expression >2sigma(I)
_cod_data_source_file am9b04619_si_008.cif
_cod_data_source_block CO2@NKMOF-3-Lu
_cod_original_cell_volume 1792.43(13)
_cod_database_code 4514508
_olex2_refinement_description
;
1. Others
 Fixed Uiso: H2(0.015) H1(0.015) H8(0.013) H6(0.015) H12(0.016) H11(0.017)
 H5(0.02) H7(0.011)
 Fixed X: H2(1.5644) H1(1.3242) H8(0.8893) H6(1.2841) H12(1.1588) H11(1.1034)
 H5(1.5253) H7(0.9362)
 Fixed Y: H2(-0.1163) H1(-0.1336) H8(0.2872) H6(-0.0273) H12(0.1906)
 H11(0.1873) H5(-0.0126) H7(0.0925)
 Fixed Z: H2(0.5469) H1(0.4836) H8(0.3557) H6(0.1568) H12(0.277) H11(0.688)
 H5(0.2161) H7(-0.0478)
;
_olex2_submission_special_instructions 'No special instructions were received'
_platon_squeeze_void_probe_radius 1.20

loop_
_space_group_symop_id
_space_group_symop_operation_xyz
1 'x, y, z'
2 '-x, y+1/2, -z+1/2'
3 '-x, -y, -z'
4 'x, -y-1/2, z-1/2'

loop_
_atom_site_label
_atom_site_type_symbol
_atom_site_fract_x
_atom_site_fract_y
_atom_site_fract_z
_atom_site_U_iso_or_equiv
_atom_site_adp_type
_atom_site_occupancy
_atom_site_symmetry_multiplicity
_atom_site_calc_flag
_atom_site_refinement_flags
Lu1 Lu 0.98801(3) 0.004605(14) 0.31736(3) 0.00988(11) Uani 1 1 d .
O4 O 1.1452(4) -0.0872(2) 0.2832(4) 0.0086(10) Uani 1 1 d U
O8 O 0.9324(4) 0.1380(2) 0.3336(5) 0.0103(10) Uani 1 1 d U
O7 O 0.7741(5) -0.0170(2) 0.3490(5) 0.0132(11) Uani 1 1 d U
O2 O 0.8586(5) -0.0878(2) 0.1614(5) 0.0152(11) Uani 1 1 d U
O9 O 0.9746(4) 0.0840(2) 0.5221(4) 0.0104(11) Uani 1 1 d U
O1 O 0.7879(5) 0.0316(2) 0.1188(5) 0.0163(11) Uani 1 1 d U
O6 O 1.2065(4) 0.0500(2) 0.4497(4) 0.0105(10) Uani 1 1 d U
O3 O 0.6676(5) -0.0633(3) 0.0021(5) 0.0316(14) Uani 1 1 d U
C3 C 1.5711(7) -0.0598(3) 0.3906(7) 0.0096(15) Uani 1 1 d U
N2 N 1.0518(5) 0.1304(3) 0.1216(6) 0.0101(13) Uani 1 1 d .
N3 N 1.2839(5) -0.0797(3) 0.3172(5) 0.0087(12) Uani 1 1 d U
C2 C 1.5085(7) -0.0975(3) 0.4681(7) 0.0128(16) Uani 1 1 d U
H2 H 1.5644 -0.1163 0.5469 0.015 Uiso 1 1 calc R
C1 C 1.3651(7) -0.1076(3) 0.4308(7) 0.0125(15) Uani 1 1 d U
H1 H 1.3242 -0.1336 0.4836 0.015 Uiso 1 1 calc R
C8 C 0.9419(7) 0.2907(3) 0.4415(7) 0.0108(15) Uani 1 1 d .
H8 H 0.8893 0.2872 0.3557 0.013 Uiso 1 1 calc R
C4 C 0.7265(6) -0.0415(3) 0.4329(7) 0.0088(15) Uani 1 1 d U
O5 O 1.0816(4) 0.0595(2) 0.1739(5) 0.0121(11) Uani 1 1 d U
C6 C 1.3414(7) -0.0448(3) 0.2360(7) 0.0128(15) Uani 1 1 d U
H6 H 1.2841 -0.0273 0.1568 0.015 Uiso 1 1 calc R
C10 C 0.9623(6) 0.1439(3) 0.4519(7) 0.0082(14) Uani 1 1 d U
C9 C 0.9905(6) 0.2234(4) 0.5119(7) 0.0112(16) Uani 1 1 d U
C12 C 1.1026(7) 0.1955(3) 0.1923(7) 0.0130(16) Uani 1 1 d .
H12 H 1.1588 0.1906 0.2770 0.016 Uiso 1 1 calc R
C11 C 1.0707(7) 0.2318(4) 0.6386(7) 0.0143(16) Uani 1 1 d .
H11 H 1.1034 0.1873 0.6880 0.017 Uiso 1 1 calc R
N1 N 0.7674(6) -0.0405(3) 0.0910(6) 0.0156(13) Uani 1 1 d U
C5 C 1.4853(7) -0.0355(4) 0.2721(7) 0.0166(16) Uani 1 1 d U
H5 H 1.5253 -0.0126 0.2161 0.020 Uiso 1 1 calc R
C7 C 0.9720(6) 0.1375(4) -0.0009(6) 0.0092(15) Uani 1 1 d U
H7 H 0.9362 0.0925 -0.0478 0.011 Uiso 1 1 calc R
O11 O 0.5938(9) 0.1502(5) 0.2437(10) 0.086(3) Uani 1 1 d .
C13 C 0.6275(16) 0.1752(7) 0.1612(17) 0.089(5) Uani 1 1 d .
O10 O 0.6577(12) 0.1987(5) 0.0782(13) 0.156(6) Uani 1 1 d .

loop_
_atom_site_aniso_label
_atom_site_aniso_U_11
_atom_site_aniso_U_22
_atom_site_aniso_U_33
_atom_site_aniso_U_23
_atom_site_aniso_U_13
_atom_site_aniso_U_12
Lu1 0.00808(17) 0.01072(16) 0.01015(18) 0.00015(12) 0.00203(13) -0.00015(12)
O4 0.0072(12) 0.0086(12) 0.0097(13) -0.0002(8) 0.0022(9) -0.0002(8)
O8 0.012(2) 0.0083(19) 0.011(2) -0.0027(17) 0.0047(19) 0.0009(16)
O7 0.007(2) 0.019(2) 0.013(2) 0.0016(19) 0.0019(19) -0.0011(17)
O2 0.011(2) 0.017(2) 0.014(2) -0.0005(18) -0.0002(19) -0.0009(17)
O9 0.011(2) 0.0066(18) 0.013(2) 0.0029(17) 0.0035(19) 0.0023(16)
O1 0.015(2) 0.0152(19) 0.019(2) 0.0067(18) 0.0063(19) 0.0012(18)
O6 0.009(2) 0.012(2) 0.010(2) -0.0028(18) 0.003(2) -0.0016(17)
O3 0.024(3) 0.039(3) 0.022(3) 0.003(3) -0.007(3) -0.012(2)
C3 0.006(3) 0.010(3) 0.013(3) -0.003(2) 0.004(2) 0.000(2)
N2 0.007(3) 0.011(3) 0.016(4) 0.003(2) 0.009(3) 0.002(2)
N3 0.0084(14) 0.0083(14) 0.0092(15) -0.0003(9) 0.0028(9) -0.0002(9)
C2 0.012(3) 0.011(3) 0.012(3) -0.001(2) 0.000(3) 0.001(2)
C1 0.0122(17) 0.0123(17) 0.0126(17) -0.0004(9) 0.0036(10) 0.0004(9)
C8 0.015(4) 0.010(3) 0.009(4) -0.003(3) 0.005(3) 0.002(3)
C4 0.006(3) 0.006(3) 0.012(3) -0.003(2) 0.000(3) 0.003(2)
O5 0.010(2) 0.011(2) 0.017(3) 0.006(2) 0.007(2) 0.0037(18)
C6 0.0125(17) 0.0130(17) 0.0125(17) 0.0006(9) 0.0037(10) 0.0001(9)
C10 0.004(3) 0.008(3) 0.014(3) 0.000(3) 0.005(3) 0.001(2)
C9 0.008(3) 0.010(3) 0.017(4) -0.003(3) 0.006(3) 0.000(3)
C12 0.010(4) 0.016(3) 0.013(4) -0.004(3) 0.003(3) -0.003(3)
C11 0.013(4) 0.009(3) 0.020(5) 0.004(3) 0.003(3) 0.004(3)
N1 0.010(3) 0.024(3) 0.015(3) 0.001(2) 0.007(2) -0.005(2)
C5 0.015(3) 0.019(3) 0.018(3) 0.003(2) 0.008(3) -0.003(2)
C7 0.011(3) 0.011(3) 0.004(3) -0.003(3) 0.001(3) -0.007(2)
O11 0.082(6) 0.069(6) 0.113(9) 0.008(5) 0.039(6) -0.001(5)
C13 0.100(12) 0.058(9) 0.123(16) 0.037(9) 0.058(11) 0.025(8)
O10 0.197(12) 0.077(6) 0.255(17) 0.107(8) 0.160(12) 0.076(7)

loop_
_atom_type_symbol
_atom_type_description
_atom_type_scat_dispersion_real
_atom_type_scat_dispersion_imag
_atom_type_scat_source
C C 0.0033 0.0016 'International Tables Vol C Tables 4.2.6.8 and 6.1.1.4'
H H 0.0000 0.0000 'International Tables Vol C Tables 4.2.6.8 and 6.1.1.4'
Lu Lu -0.4720 5.8584 'International Tables Vol C Tables 4.2.6.8 and 6.1.1.4'
N N 0.0061 0.0033 'International Tables Vol C Tables 4.2.6.8 and 6.1.1.4'
O O 0.0106 0.0060 'International Tables Vol C Tables 4.2.6.8 and 6.1.1.4'

loop_
_geom_angle_atom_site_label_1
_geom_angle_atom_site_label_2
_geom_angle_atom_site_label_3
_geom_angle
_geom_angle_site_symmetry_1
_geom_angle_site_symmetry_3
O4 Lu1 O8 147.63(14) . .
O4 Lu1 O2 71.24(15) . .
O4 Lu1 O9 134.12(14) . .
O4 Lu1 O1 111.73(15) . .
O4 Lu1 O6 77.21(14) . .
O4 Lu1 C10 145.05(16) . .
O4 Lu1 N1 92.72(15) . .
O8 Lu1 O2 127.06(15) . .
O8 Lu1 O9 51.20(14) . .
O8 Lu1 O1 75.42(15) . .
O8 Lu1 C10 25.60(17) . .
O8 Lu1 N1 100.99(16) . .
O7 Lu1 O4 128.86(14) . .
O7 Lu1 O8 83.48(14) . .
O7 Lu1 O2 72.19(16) . .
O7 Lu1 O9 69.26(14) . .
O7 Lu1 O1 69.21(16) . .
O7 Lu1 O6 133.04(16) . .
O7 Lu1 C10 78.79(16) . .
O7 Lu1 N1 66.52(17) . .
O2 Lu1 O9 141.32(14) . .
O2 Lu1 O1 52.24(14) . .
O2 Lu1 C10 143.66(16) . .
O2 Lu1 N1 26.18(14) . .
O9 Lu1 O4 74.77(15) 3_756 .
O9 Lu1 O8 124.10(16) 3_756 .
O9 Lu1 O7 72.51(15) 3_756 .
O9 Lu1 O2 92.66(16) 3_756 .
O9 Lu1 O9 73.04(15) 3_756 .
O9 Lu1 O1 134.16(14) 3_756 .
O9 Lu1 O6 80.98(15) 3_756 .
O9 Lu1 O5 144.59(15) 3_756 .
O9 Lu1 C10 99.11(18) 3_756 .
O9 Lu1 C10 26.15(16) . .
O9 Lu1 N1 113.32(15) 3_756 .
O9 Lu1 N1 129.92(14) . .
O1 Lu1 O9 114.14(14) . .
O1 Lu1 C10 97.28(17) . .
O1 Lu1 N1 26.19(14) . .
O6 Lu1 O8 80.27(14) . .
O6 Lu1 O2 148.38(15) . .
O6 Lu1 O9 66.21(13) . .
O6 Lu1 O1 144.61(14) . .
O6 Lu1 C10 67.84(16) . .
O6 Lu1 N1 160.04(16) . .
O5 Lu1 O4 73.01(14) . .
O5 Lu1 O8 79.80(15) . .
O5 Lu1 O7 141.21(16) . .
O5 Lu1 O2 90.64(16) . .
O5 Lu1 O9 121.96(14) . .
O5 Lu1 O1 72.78(15) . .
O5 Lu1 O6 77.95(16) . .
O5 Lu1 C10 98.85(16) . .
O5 Lu1 N1 82.65(16) . .
C10 Lu1 N1 120.45(17) . .
N3 O4 Lu1 126.3(3) . .
C10 O8 Lu1 100.1(4) . .
C4 O7 Lu1 139.9(4) . .
N1 O2 Lu1 98.2(3) . .
Lu1 O9 Lu1 106.96(15) 3_756 .
C10 O9 Lu1 167.7(4) . 3_756
C10 O9 Lu1 84.5(4) . .
N1 O1 Lu1 93.3(4) . .
C4 O6 Lu1 133.2(4) 3_756 .
C2 C3 C4 122.5(6) . 1_655
C2 C3 C5 117.8(6) . .
C5 C3 C4 119.7(6) . 1_655
O5 N2 C12 119.9(6) . .
O5 N2 C7 120.0(5) . .
C7 N2 C12 120.1(5) . .
O4 N3 C1 119.4(5) . .
O4 N3 C6 119.2(6) . .
C1 N3 C6 121.4(6) . .
C1 C2 C3 121.1(7) . .
N3 C1 C2 119.5(6) . .
C7 C8 C9 119.4(7) 4_566 .
O7 C4 O6 127.1(6) . 3_756
O7 C4 C3 116.4(6) . 1_455
O6 C4 C3 116.5(6) 3_756 1_455
N2 O5 Lu1 126.0(3) . .
N3 C6 C5 119.3(7) . .
O8 C10 Lu1 54.3(3) . .
O8 C10 O9 121.6(6) . .
O8 C10 C9 119.2(6) . .
O9 C10 Lu1 69.4(3) . .
O9 C10 C9 119.1(6) . .
C9 C10 Lu1 161.5(4) . .
C8 C9 C10 121.1(6) . .
C8 C9 C11 118.1(6) . .
C11 C9 C10 120.8(6) . .
N2 C12 C11 119.6(7) . 4_565
C12 C11 C9 121.0(6) 4_566 .
O2 N1 Lu1 55.6(3) . .
O1 N1 Lu1 60.5(3) . .
O1 N1 O2 115.7(5) . .
O3 N1 Lu1 173.8(5) . .
O3 N1 O2 122.2(6) . .
O3 N1 O1 122.1(6) . .
C6 C5 C3 120.8(7) . .
N2 C7 C8 121.6(6) . 4_565
O10 C13 O11 178(2) . .

loop_
_geom_bond_atom_site_label_1
_geom_bond_atom_site_label_2
_geom_bond_distance
_geom_bond_site_symmetry_2
Lu1 O4 2.336(4) .
Lu1 O8 2.356(4) .
Lu1 O7 2.314(4) .
Lu1 O2 2.386(4) .
Lu1 O9 2.687(4) .
Lu1 O9 2.271(4) 3_756
Lu1 O1 2.495(5) .
Lu1 O6 2.337(4) .
Lu1 O5 2.296(4) .
Lu1 C10 2.857(6) .
Lu1 N1 2.862(6) .
O4 N3 1.324(6) .
O8 C10 1.254(8) .
O7 C4 1.250(8) .
O2 N1 1.276(7) .
O9 Lu1 2.271(4) 3_756
O9 C10 1.265(7) .
O1 N1 1.265(7) .
O6 C4 1.266(8) 3_756
O3 N1 1.218(7) .
C3 C2 1.378(9) .
C3 C4 1.507(8) 1_655
C3 C5 1.381(10) .
N2 O5 1.330(6) .
N2 C12 1.356(8) .
N2 C7 1.342(8) .
N3 C1 1.346(8) .
N3 C6 1.355(8) .
C2 C1 1.372(9) .
C8 C9 1.383(9) .
C8 C7 1.364(8) 4_566
C4 O6 1.266(8) 3_756
C4 C3 1.507(8) 1_455
C6 C5 1.376(9) .
C10 C9 1.492(8) .
C9 C11 1.383(9) .
C12 C11 1.364(9) 4_565
C11 C12 1.364(9) 4_566
C7 C8 1.364(8) 4_565
O11 C13 1.157(16) .
C13 O10 1.134(17) .

loop_
_platon_squeeze_void_nr
_platon_squeeze_void_average_x
_platon_squeeze_void_average_y
_platon_squeeze_void_average_z
_platon_squeeze_void_volume
_platon_squeeze_void_count_electrons
_platon_squeeze_void_content
1 0.380 0.250 0.504 100 11 ' '
2 0.620 0.750 0.239 101 12 ' '
